data_1563362
loop_
_publ_author_name
'Mila\<sinovi\'c, Valentina'
'Mol\<canov, Kre\<simir'
'Krawczuk, Anna'
'Bogdanov, Nikita E.'
'Zakharov, Boris A.'
'Boldyreva, Elena V.'
'Jelsch, Christian'
'Koji\'c-Prodi\'c, Biserka'

_publ_section_title
;
 Charge density studies of multicentre two-electron bonding of an anion
 radical at non-ambient temperature and pressure
;
_journal_issue 4
_journal_name_full IUCrJ
_journal_page_first
;
;
_journal_paper_doi 10.1107/S2052252521005273
_journal_volume 8
_journal_year 2021
_chemical_formula_moiety 'C15 H7 Cl2 N4 O2'
_chemical_formula_sum 'C15 H7 Cl2 N4 O2'
_chemical_formula_weight 346.132
_space_group_IT_number 14
_space_group_name_Hall '-P 2yn'
_space_group_name_H-M_alt 'P 1 21/n 1'
_symmetry_cell_setting monoclinic
_symmetry_space_group_name_Hall '-P 2yn'
_atom_sites_solution_hydrogens difmap
_atom_sites_solution_primary direct
_atom_sites_solution_secondary difmap
_audit_creation_method 'MoPro v20.01             '
_cell_angle_alpha 90.
_cell_angle_beta 94.6900
_cell_angle_gamma 90.
_cell_formula_units_Z 4
_cell_length_a 6.8550
_cell_length_b 10.0998
_cell_length_c 20.5333(2)
_cell_volume 1416.845(14)
_computing_structure_refinement 'MoPro (J. Appl. Cryst. 2005, 38, 38-54)'
_diffrn_measured_fraction_theta_full 0.973
_diffrn_measured_fraction_theta_max 0.896
_diffrn_radiation_source 'fine-focus sealed tube'
_diffrn_radiation_type MoK\a
_diffrn_radiation_wavelength 0.71073
_diffrn_reflns_av_sigmaI/netI 0.03907
_diffrn_reflns_limit_h_max 9
_diffrn_reflns_limit_h_min -9
_diffrn_reflns_limit_k_max 13
_diffrn_reflns_limit_k_min 0
_diffrn_reflns_limit_l_max 26
_diffrn_reflns_limit_l_min 0
_diffrn_reflns_theta_full 25.41
_diffrn_reflns_theta_max 28.15
_diffrn_reflns_theta_min 1.99
_exptl_crystal_density_diffrn 1.623
_exptl_crystal_density_method 'not measured'
_exptl_crystal_F_000 700
_refine_ls_extinction_method none
_refine_ls_goodness_of_fit_ref 1.052
_refine_ls_hydrogen_treatment refxyz
_refine_ls_matrix_type full
_refine_ls_number_parameters 229
_refine_ls_number_reflns 3149
_refine_ls_number_restraints 0
_refine_ls_restrained_S_all 0.000
_refine_ls_R_factor_all 0.0426
_refine_ls_R_factor_gt 0.0426
_refine_ls_shift/su_max 0.000
_refine_ls_shift/su_mean 0.000
_refine_ls_structure_factor_coef Fsqd
_refine_ls_weighting_scheme sigma
_refine_ls_wR_factor_gt 0.0334
_refine_ls_wR_factor_ref 0.0357
_reflns_number_gt 3149
_reflns_number_total 3149
_reflns_threshold_expression >2.0sigma(I)
_cod_data_source_file lq5037.cif
_cod_data_source_block 270K
_cod_original_sg_symbol_Hall 'P ?'
_cod_original_sg_symbol_H-M 'P ?'
_cod_database_code 1563362

loop_
_symmetry_equiv_pos_as_xyz
'x, y, z'
'-x+1/2, y+1/2, -z+1/2'
'-x, -y, -z'
'x+1/2, -y+1/2, z+1/2'

loop_
_atom_site_type_symbol
_atom_site_label
_atom_site_fract_x
_atom_site_fract_y
_atom_site_fract_z
_atom_site_U_iso_or_equiv
_atom_site_adp_type
_atom_site_occupancy
_atom_site_calc_flag
_atom_site_refinement_flags_posn
_atom_site_refinement_flags_adp
_atom_site_disorder_assembly
_atom_site_disorder_group
Cl Cl1 0.20479(6) 0.11332(3) -0.007132(17) 0.03366(6) Uani 1 d . . . .
Cl Cl2 0.11667(5) 0.28122(4) 0.116933(17) 0.03349(6) Uani 1 d . . . .
O O1 0.13558(13) 0.56661(9) 0.09452(4) 0.03215(17) Uani 1 d . . . .
O O2 0.29000(14) 0.27806(9) -0.11777(4) 0.03720(19) Uani 1 d . . . .
N N1 0.29854(18) 0.81314(12) -0.00656(6) 0.0406(2) Uani 1 d . . . .
N N2 0.41707(18) 0.59836(13) -0.16698(6) 0.0404(2) Uani 1 d . . . .
C C1 0.18055(19) 0.49977(14) 0.04678(7) 0.0237(2) Uani 1 d . . . .
C C2 0.24714(18) 0.55977(13) -0.01129(6) 0.0228(2) Uani 1 d . . . .
C C3 0.28849(19) 0.48636(13) -0.06566(6) 0.0228(2) Uani 1 d . . . .
C C4 0.2638(2) 0.34374(14) -0.06847(7) 0.0250(2) Uani 1 d . . . .
C C5 0.21251(19) 0.28255(13) -0.00748(6) 0.0236(2) Uani 1 d . . . .
C C6 0.17400(19) 0.35423(13) 0.04588(6) 0.0238(2) Uani 1 d . . . .
C C7 0.2753(2) 0.69956(15) -0.00909(6) 0.0274(2) Uani 1 d . . . .
C C8 0.3585(2) 0.54920(14) -0.12143(7) 0.0277(2) Uani 1 d . . . .
N N3 0.32005(18) 0.95321(12) 0.18311(6) 0.0352(2) Uani 1 d . . . .
N N4 0.9889(2) 1.20274(14) 0.24804(6) 0.0489(3) Uani 1 d . . . .
C C9 0.3531(2) 0.99968(16) 0.24440(7) 0.0347(3) Uani 1 d . . . .
H H9 0.2460(18) 0.9824(17) 0.279(11) 0.04159 Uani 1 d D U . .
C C10 0.5218(2) 1.06801(15) 0.26318(7) 0.0314(3) Uani 1 d . . . .
H H10 0.548(2) 1.1053(16) 0.313(11) 0.03770 Uani 1 d D U . .
C C11 0.6560(2) 1.08813(14) 0.21760(7) 0.0302(3) Uani 1 d . . . .
C C12 0.6201(2) 1.04142(16) 0.15450(7) 0.0391(3) Uani 1 d . . . .
H H12 0.723(2) 1.0588(18) 0.118(11) 0.04687 Uani 1 d D U . .
C C13 0.4497(3) 0.97258(16) 0.13832(7) 0.0392(3) Uani 1 d . . . .
H H13 0.420(2) 0.9334(16) 0.089(11) 0.04708 Uani 1 d D U . .
C C14 0.1414(3) 0.8760(2) 0.16425(11) 0.0581(4) Uani 1 d . . . .
H H14A 0.053(3) 0.870(2) 0.205(11) 0.08717 Uani 1 calc D U . .
H H14B 0.059(3) 0.924(2) 0.124(11) 0.08717 Uani 1 calc D U . .
H H14C 0.181(3) 0.778(11) 0.1497(11) 0.08717 Uani 1 calc D U . .
C C15 0.8374(2) 1.15441(16) 0.23528(7) 0.0374(3) Uani 1 d . . . .

loop_
_atom_site_aniso_label
_atom_site_aniso_U_11
_atom_site_aniso_U_22
_atom_site_aniso_U_33
_atom_site_aniso_U_12
_atom_site_aniso_U_13
_atom_site_aniso_U_23
Cl1 0.0478(2) 0.0191(2) 0.0345(2) 0.00080(18) 0.00630(18) 0.00057(16)
Cl2 0.0446(2) 0.0323(2) 0.0242(2) -0.00270(18) 0.00695(17) 0.00527(15)
O1 0.0442(6) 0.0284(6) 0.0248(6) -0.0007(5) 0.0083(5) -0.0063(4)
O2 0.0599(7) 0.0268(6) 0.0263(6) 0.0055(5) 0.0118(5) -0.0051(5)
N1 0.0507(9) 0.0205(8) 0.0504(9) -0.0048(7) 0.0037(7) -0.0023(6)
N2 0.0501(9) 0.0422(9) 0.0302(8) -0.0063(7) 0.0122(7) 0.0075(6)
C1 0.0291(8) 0.0223(8) 0.0203(8) 0.0021(7) 0.0047(6) -0.0022(6)
C2 0.0271(8) 0.0190(8) 0.0224(8) 0.0005(6) 0.0024(6) -0.0018(6)
C3 0.0268(8) 0.0215(8) 0.0205(8) 0.0007(6) 0.0050(6) 0.0005(6)
C4 0.0330(8) 0.0208(8) 0.0216(8) 0.0044(7) 0.0046(6) -0.0015(6)
C5 0.0309(8) 0.0191(8) 0.0210(8) 0.0024(7) 0.0029(6) -0.0003(6)
C6 0.0297(8) 0.0226(9) 0.0195(8) 0.0016(6) 0.0042(6) 0.0010(6)
C7 0.0322(9) 0.0207(9) 0.0292(8) -0.0012(7) 0.0024(6) -0.0010(6)
C8 0.0330(9) 0.0270(9) 0.0236(8) 0.0002(7) 0.0061(7) 0.0026(6)
N3 0.0404(8) 0.0291(8) 0.0348(8) 0.0029(6) -0.0045(7) -0.0011(6)
N4 0.0501(10) 0.0561(10) 0.0411(9) -0.0157(8) 0.0083(7) 0.0059(7)
C9 0.0370(10) 0.0388(10) 0.0281(9) 0.0009(8) 0.0026(7) 0.0014(7)
H9 0.04446 0.04653 0.03376 0.00104 0.00307 0.00168
C10 0.0357(9) 0.0357(9) 0.0228(9) 0.0006(8) 0.0025(7) -0.0026(7)
H10 0.04284 0.04289 0.02740 0.00074 0.00296 -0.00308
C11 0.0380(10) 0.0272(9) 0.0254(9) 0.0010(7) 0.0031(7) 0.0006(6)
C12 0.0499(11) 0.0434(11) 0.0247(9) 0.0002(9) 0.0082(8) -0.0017(7)
H12 0.05993 0.05211 0.02959 0.00029 0.00987 -0.00201
C13 0.0518(11) 0.0390(10) 0.0261(9) 0.0061(9) -0.0019(9) -0.0068(7)
H13 0.06218 0.04680 0.03127 0.00727 -0.00228 -0.00820
C14 0.0516(14) 0.0505(13) 0.0694(16) -0.0108(11) -0.0121(10) -0.0064(11)
H14A 0.07745 0.07579 0.10405 -0.01618 -0.01814 -0.00963
H14B 0.07745 0.07579 0.10405 -0.01618 -0.01814 -0.00963
H14C 0.07745 0.07579 0.10405 -0.01618 -0.01814 -0.00963
C15 0.0388(11) 0.0398(10) 0.0340(9) -0.0061(9) 0.0061(8) 0.0031(7)

loop_
_atom_type_symbol
_atom_type_description
_atom_type_scat_dispersion_real
_atom_type_scat_dispersion_imag
_atom_type_scat_source
C C 0.0033 0.0016 'Clementi & Roetti 1974. Atomic Data & Nuclear Data Tables. 14, 177'
H H 0.0000 0.0000 'Clementi & Roetti 1974. Atomic Data & Nuclear Data Tables. 14, 177'
N N 0.0061 0.0033 'Clementi & Roetti 1974. Atomic Data & Nuclear Data Tables. 14, 177'
O O 0.0106 0.0060 'Clementi & Roetti 1974. Atomic Data & Nuclear Data Tables. 14, 177'
Cl Cl 0.1484 0.1585 'Clementi & Roetti 1974. Atomic Data & Nuclear Data Tables. 14, 177'

loop_
_geom_angle_atom_site_label_1
_geom_angle_atom_site_label_2
_geom_angle_atom_site_label_3
_geom_angle
_geom_angle_site_symmetry_1
_geom_angle_site_symmetry_2
_geom_angle_site_symmetry_3
_geom_angle_publ_flag
O1 C1 C6 122.73(11) . . . ?
O1 C1 C2 122.41(11) . . . ?
C6 C1 C2 114.85(11) . . . ?
C1 C2 C7 116.14(11) . . . ?
C1 C2 C3 122.60(11) . . . ?
C7 C2 C3 121.22(11) . . . ?
C4 C3 C8 117.11(11) . . . ?
C4 C3 C2 122.08(11) . . . ?
C8 C3 C2 120.81(11) . . . ?
O2 C4 C5 122.35(11) . . . ?
O2 C4 C3 122.76(11) . . . ?
C5 C4 C3 114.85(11) . . . ?
Cl1 C5 C6 121.45(10) . . . ?
Cl1 C5 C4 115.78(9) . . . ?
C6 C5 C4 122.77(11) . . . ?
Cl2 C6 C5 122.18(9) . . . ?
Cl2 C6 C1 115.43(9) . . . ?
C5 C6 C1 122.39(11) . . . ?
N1 C7 C2 179.248(8) . . . ?
N2 C8 C3 178.851(13) . . . ?
C13 N3 C9 121.28(12) . . . ?
C13 N3 C14 118.54(13) . . . ?
C9 N3 C14 120.16(13) . . . ?
N3 C9 C10 120.74(13) . . . ?
N3 C9 H9 120.(11) . . . ?
C10 C9 H9 120.(3) . . . ?
C9 C10 C11 118.42(13) . . . ?
C9 C10 H10 121.(3) . . . ?
C11 C10 H10 121.(9) . . . ?
C15 C11 C10 120.66(12) . . . ?
C15 C11 C12 118.78(13) . . . ?
C10 C11 C12 120.54(12) . . . ?
C13 C12 C11 118.76(13) . . . ?
C13 C12 H12 120.(2) . . . ?
C11 C12 H12 121.(11) . . . ?
N3 C13 C12 120.25(13) . . . ?
N3 C13 H13 120.(9) . . . ?
C12 C13 H13 120.(2) . . . ?
N3 C14 H14C 110.(3) . . . ?
N3 C14 H14B 109.(3) . . . ?
N3 C14 H14A 109.(3) . . . ?
H14C C14 H14B 109.(5) . . . ?
H14C C14 H14A 109.(4) . . . ?
H14B C14 H14A 109.(13) . . . ?
N4 C15 C11 176.49(4) . . . ?

loop_
_geom_bond_atom_site_label_1
_geom_bond_atom_site_label_2
_geom_bond_distance
_geom_bond_site_symmetry_2
_geom_bond_publ_flag
Cl1 C5 1.7101(14) . ?
Cl2 C6 1.7090(13) . ?
O1 C1 1.2495(15) . ?
O2 C4 1.2357(15) . ?
N1 C7 1.1587(17) . ?
N2 C8 1.1594(16) . ?
C1 C6 1.4707(18) . ?
C1 C2 1.4444(18) . ?
C2 C7 1.4252(19) . ?
C2 C3 1.3886(17) . ?
C3 C4 1.4509(18) . ?
C3 C8 1.4262(18) . ?
C4 C5 1.4648(18) . ?
C5 C6 1.3569(17) . ?
N3 C13 1.3444(19) . ?
N3 C9 1.3448(18) . ?
N3 C14 1.476(2) . ?
N4 C15 1.1577(18) . ?
C9 C10 1.375(2) . ?
C9 H9 1.08(16) . ?
C10 C11 1.3800(19) . ?
C10 H10 1.1(2) . ?
C11 C15 1.433(2) . ?
C11 C12 1.382(2) . ?
C12 C13 1.377(2) . ?
C12 H12 1.08(17) . ?
C13 H13 1.1(2) . ?
C14 H14C 1.08(10) . ?
C14 H14B 1.08(16) . ?
C14 H14A 1.08(19) . ?

loop_
_geom_hbond_atom_site_label_D
_geom_hbond_atom_site_label_H
_geom_hbond_atom_site_label_A
_geom_hbond_distance_DH
_geom_hbond_distance_HA
_geom_hbond_distance_DA
_geom_hbond_angle_DHA
_geom_hbond_site_symmetry_A
C13 H13 N1 1.1(2) 2.41(18) 3.466(2) 166.(2) 1
C14 H14C O1 1.08(10) 2.42(10) 3.436(2) 156.0(9) 1
C13 H13 Cl1 1.1(2) 2.99(14) 3.5971(16) 116.(8) 1_565
C12 H12 N1 1.08(17) 2.6(2) 3.460(2) 133.(11) 3_675

loop_
_geom_torsion_atom_site_label_1
_geom_torsion_atom_site_label_2
_geom_torsion_atom_site_label_3
_geom_torsion_atom_site_label_4
_geom_torsion_site_symmetry_1
_geom_torsion_site_symmetry_2
_geom_torsion_site_symmetry_3
_geom_torsion_site_symmetry_4
_geom_torsion
_geom_torsion_publ_flag
Cl1 C5 C6 Cl2 . . . . 0.35(12) ?
Cl1 C5 C6 C1 . . . . 179.75(14) ?
Cl1 C5 C4 O2 . . . . 3.60(15) ?
Cl1 C5 C4 C3 . . . . -174.17(13) ?
Cl2 C6 C5 C4 . . . . -179.37(14) ?
Cl2 C6 C1 O1 . . . . -4.32(15) ?
Cl2 C6 C1 C2 . . . . 174.39(13) ?
O1 C1 C6 C5 . . . . 176.24(17) ?
O1 C1 C2 C7 . . . . 5.28(15) ?
O1 C1 C2 C3 . . . . -176.90(16) ?
O2 C4 C5 C6 . . . . -176.67(17) ?
O2 C4 C3 C8 . . . . -4.19(16) ?
O2 C4 C3 C2 . . . . 176.05(17) ?
C1 C6 C5 C4 . . . . 0.02(17) ?
C1 C2 C3 C4 . . . . 1.28(17) ?
C1 C2 C3 C8 . . . . -178.47(17) ?
C2 C1 C6 C5 . . . . -5.04(18) ?
C2 C3 C4 C5 . . . . -6.20(16) ?
C3 C4 C5 C6 . . . . 5.57(18) ?
C3 C2 C1 C6 . . . . 4.38(16) ?
C4 C3 C2 C7 . . . . 179.00(17) ?
C5 C4 C3 C8 . . . . 173.57(17) ?
C6 C1 C2 C7 . . . . -173.44(17) ?
C7 C2 C3 C8 . . . . -0.76(17) ?
N3 C13 C12 C11 . . . . 0.93(18) ?
N3 C13 C12 H12 . . . . -179.(4) ?
N3 C9 C10 C11 . . . . 0.22(18) ?
N3 C9 C10 H10 . . . . -180.(4) ?
C9 N3 C13 C12 . . . . -0.21(18) ?
C9 N3 C13 H13 . . . . 179.(4) ?
C9 N3 C14 H14C . . . . -118.(6) ?
C9 N3 C14 H14B . . . . 122.(3) ?
C9 N3 C14 H14A . . . . 2.(3) ?
C9 C10 C11 C15 . . . . -177.67(19) ?
C9 C10 C11 C12 . . . . 0.5(2) ?
H9 C9 N3 C13 . . . . -180.(5) ?
H9 C9 N3 C14 . . . . -2.(5) ?
H9 C9 C10 C11 . . . . 180.(4) ?
H9 C9 C10 H10 . . . . 0.(6) ?
C10 C9 N3 C13 . . . . -0.38(19) ?
C10 C9 N3 C14 . . . . 177.88(19) ?
C10 C11 C12 C13 . . . . -1.09(19) ?
C10 C11 C12 H12 . . . . 179.(4) ?
H10 C10 C11 C15 . . . . 2.(5) ?
H10 C10 C11 C12 . . . . -179.(5) ?
C11 C12 C13 H13 . . . . -179.(3) ?
C12 C13 N3 C14 . . . . -178.5(2) ?
H12 C12 C13 H13 . . . . 2.(6) ?
H12 C12 C11 C15 . . . . -3.(4) ?
C13 N3 C14 H14C . . . . 60.(5) ?
C13 N3 C14 H14B . . . . -60.(4) ?
C13 N3 C14 H14A . . . . -180.(4) ?
C13 C12 C11 C15 . . . . 177.1(2) ?
H13 C13 N3 C14 . . . . 1.(5) ?
